data_2213549
loop_
_publ_author_name
'Jie-Xing Zhou'
'Xiang-Shan Wang'
'Da-Qing Shi'

_publ_section_title
;
 2-[(2-Chlorophenyl)(1,2,3,4-tetrahydro-1-oxo-2-naphthyl)methyl]malononitrile
;
_journal_coeditor_code SJ2236
_journal_issue 5
_journal_name_full 'Acta Crystallographica Section E'
_journal_page_first o2082
_journal_page_last o2083
_journal_paper_doi 10.1107/S1600536807010367
_journal_volume 63
_journal_year 2007
_chemical_formula_iupac 'C20 H15 Cl N2 O'
_chemical_formula_moiety 'C20 H15 Cl N2 O'
_chemical_formula_sum 'C20 H15 Cl N2 O'
_chemical_formula_weight 334.79
_chemical_melting_point .453E-305
_chemical_name_systematic
;
2-[(2-Chlorophenyl)(1,2,3,4-tetrahydro-1-oxo-2-naphthyl)methyl]malononitrile
;
_space_group_IT_number 14
_symmetry_cell_setting monoclinic
_symmetry_space_group_name_Hall '-P 2ybc'
_symmetry_space_group_name_H-M 'P 1 21/c 1'
_atom_sites_solution_hydrogens geom
_atom_sites_solution_primary direct
_atom_sites_solution_secondary difmap
_cell_angle_alpha 90.00
_cell_angle_beta 94.198(3)
_cell_angle_gamma 90.00
_cell_formula_units_Z 4
_cell_length_a 8.2263(8)
_cell_length_b 19.3791(19)
_cell_length_c 10.6624(10)
_cell_measurement_reflns_used 6329
_cell_measurement_temperature 193(2)
_cell_measurement_theta_max 27.5
_cell_measurement_theta_min 3.0
_cell_volume 1695.2(3)
_computing_cell_refinement CrystalClear
_computing_data_collection 'CrystalClear (Rigaku, 1999)'
_computing_data_reduction 'CrystalStructure (Rigaku/MSC, 2003)'
_computing_molecular_graphics 'SHELXTL (Sheldrick, 1997b)'
_computing_publication_material SHELXL97
_computing_structure_refinement 'SHELXL97 (Sheldrick, 1997a)'
_computing_structure_solution 'SHELXS97 (Sheldrick, 1997a)'
_diffrn_ambient_temperature 193(2)
_diffrn_detector_area_resol_mean 7.31
_diffrn_measured_fraction_theta_full 0.994
_diffrn_measured_fraction_theta_max 0.994
_diffrn_measurement_device_type 'Rigaku Mercury CCD area-detector'
_diffrn_measurement_method \w
_diffrn_radiation_monochromator graphite
_diffrn_radiation_source 'fine-focus sealed tube'
_diffrn_radiation_type MoK\a
_diffrn_radiation_wavelength 0.71070
_diffrn_reflns_av_R_equivalents 0.0238
_diffrn_reflns_av_sigmaI/netI 0.0207
_diffrn_reflns_limit_h_max 10
_diffrn_reflns_limit_h_min -9
_diffrn_reflns_limit_k_max 25
_diffrn_reflns_limit_k_min -22
_diffrn_reflns_limit_l_max 13
_diffrn_reflns_limit_l_min -13
_diffrn_reflns_number 18644
_diffrn_reflns_theta_full 27.48
_diffrn_reflns_theta_max 27.48
_diffrn_reflns_theta_min 3.20
_diffrn_standards_number 0
_exptl_absorpt_coefficient_mu 0.233
_exptl_absorpt_correction_T_max 0.9570
_exptl_absorpt_correction_T_min 0.8353
_exptl_absorpt_correction_type multi-scan
_exptl_absorpt_process_details '(Jacobson, 1998)'
_exptl_crystal_colour colourless
_exptl_crystal_density_diffrn 1.312
_exptl_crystal_density_method 'not measured'
_exptl_crystal_description block
_exptl_crystal_F_000 696
_exptl_crystal_size_max 0.80
_exptl_crystal_size_mid 0.60
_exptl_crystal_size_min 0.19
_refine_diff_density_max 0.426
_refine_diff_density_min -0.559
_refine_ls_extinction_method none
_refine_ls_goodness_of_fit_ref 1.099
_refine_ls_hydrogen_treatment constr
_refine_ls_matrix_type full
_refine_ls_number_parameters 218
_refine_ls_number_reflns 3859
_refine_ls_number_restraints 0
_refine_ls_restrained_S_all 1.099
_refine_ls_R_factor_all 0.0716
_refine_ls_R_factor_gt 0.0637
_refine_ls_shift/su_max 0.000
_refine_ls_shift/su_mean 0.000
_refine_ls_structure_factor_coef Fsqd
_refine_ls_weighting_details 'calc w = 1/[\s^2^(Fo^2^)+(0.0659P)^2^+1.0211P] where P=(Fo^2^+2Fc^2^)/3'
_refine_ls_weighting_scheme calc
_refine_ls_wR_factor_gt 0.1588
_refine_ls_wR_factor_ref 0.1647
_reflns_number_gt 3452
_reflns_number_total 3859
_reflns_threshold_expression I>2\s(I)
_cod_data_source_file sj2236.cif
_cod_data_source_block I
_cod_original_sg_symbol_H-M 'P 21/c'
_cod_database_code 2213549
_cod_database_fobs_code 2213549

loop_
_symmetry_equiv_pos_as_xyz
'x, y, z'
'-x, y+1/2, -z+1/2'
'-x, -y, -z'
'x, -y-1/2, z-1/2'

loop_
_atom_site_type_symbol
_atom_site_label
_atom_site_fract_x
_atom_site_fract_y
_atom_site_fract_z
_atom_site_U_iso_or_equiv
_atom_site_adp_type
_atom_site_calc_flag
_atom_site_refinement_flags
_atom_site_occupancy
Cl Cl1 0.38287(10) 0.23213(4) 0.42004(9) 0.0832(3) Uani d . 1
O O1 0.0158(3) 0.49181(9) 0.36190(16) 0.0707(6) Uani d . 1
N N1 -0.2919(3) 0.3509(2) 0.3100(2) 0.1049(12) Uani d . 1
N N2 -0.0234(3) 0.26462(10) 0.63566(18) 0.0519(5) Uani d . 1
C C1 0.1291(2) 0.34989(9) 0.38580(17) 0.0333(4) Uani d . 1
H H1 0.1322 0.3006 0.3586 0.040 Uiso calc R 1
C C2 0.1292(2) 0.39320(9) 0.26447(17) 0.0326(4) Uani d . 1
H H2 0.0430 0.3728 0.2047 0.039 Uiso calc R 1
C C3 0.0873(3) 0.46909(10) 0.27499(18) 0.0401(5) Uani d . 1
C C4 0.1325(2) 0.51552(10) 0.17263(17) 0.0378(4) Uani d . 1
C C5 0.2273(2) 0.49232(11) 0.07800(18) 0.0406(5) Uani d . 1
C C6 0.2809(3) 0.41865(12) 0.07353(19) 0.0448(5) Uani d . 1
H H6A 0.3896 0.4165 0.0394 0.054 Uiso calc R 1
H H6B 0.2036 0.3927 0.0157 0.054 Uiso calc R 1
C C7 0.2900(2) 0.38441(11) 0.20249(19) 0.0405(5) Uani d . 1
H H7A 0.3798 0.4053 0.2567 0.049 Uiso calc R 1
H H7B 0.3139 0.3347 0.1935 0.049 Uiso calc R 1
C C8 0.0779(3) 0.58403(11) 0.1743(2) 0.0481(5) Uani d . 1
H H8 0.0101 0.5987 0.2376 0.058 Uiso calc R 1
C C9 0.1218(3) 0.62988(13) 0.0851(2) 0.0587(7) Uani d . 1
H H9 0.0864 0.6765 0.0874 0.070 Uiso calc R 1
C C10 0.2172(3) 0.60810(14) -0.0079(2) 0.0607(7) Uani d . 1
H H10 0.2486 0.6401 -0.0692 0.073 Uiso calc R 1
C C11 0.2681(3) 0.54034(14) -0.0132(2) 0.0537(6) Uani d . 1
H H11 0.3314 0.5260 -0.0795 0.064 Uiso calc R 1
C C12 -0.0275(2) 0.35762(11) 0.45826(18) 0.0381(4) Uani d . 1
H H12 -0.0247 0.4040 0.4995 0.046 Uiso calc R 1
C C13 -0.1771(3) 0.35302(16) 0.3754(2) 0.0584(7) Uani d . 1
C C14 -0.0279(2) 0.30454(10) 0.55763(19) 0.0378(4) Uani d . 1
C C15 0.2766(2) 0.35999(11) 0.47923(19) 0.0395(4) Uani d . 1
C C16 0.3911(3) 0.30837(14) 0.5033(2) 0.0546(6) Uani d . 1
C C17 0.5191(3) 0.3175(2) 0.5975(3) 0.0861(12) Uani d . 1
H H17 0.5959 0.2816 0.6154 0.103 Uiso calc R 1
C C18 0.5325(4) 0.3783(3) 0.6632(3) 0.1040(15) Uani d . 1
H H18 0.6175 0.3841 0.7275 0.125 Uiso calc R 1
C C19 0.4226(4) 0.4311(2) 0.6360(3) 0.0946(13) Uani d . 1
H H19 0.4346 0.4740 0.6791 0.113 Uiso calc R 1
C C20 0.2964(3) 0.42136(15) 0.5468(2) 0.0597(7) Uani d . 1
H H20 0.2199 0.4575 0.5305 0.072 Uiso calc R 1

loop_
_atom_site_aniso_label
_atom_site_aniso_U_11
_atom_site_aniso_U_22
_atom_site_aniso_U_33
_atom_site_aniso_U_12
_atom_site_aniso_U_13
_atom_site_aniso_U_23
Cl1 0.0774(5) 0.0512(4) 0.1237(7) 0.0278(3) 0.0263(5) 0.0232(4)
O1 0.1154(16) 0.0487(10) 0.0532(10) 0.0329(10) 0.0402(11) 0.0109(8)
N1 0.0376(12) 0.224(4) 0.0532(14) 0.0004(17) 0.0003(10) 0.0321(19)
N2 0.0643(13) 0.0420(10) 0.0496(11) -0.0053(9) 0.0057(9) 0.0063(9)
C1 0.0342(9) 0.0301(9) 0.0352(9) 0.0006(7) 0.0000(7) -0.0006(7)
C2 0.0316(9) 0.0341(9) 0.0320(9) 0.0006(7) 0.0010(7) -0.0025(7)
C3 0.0467(11) 0.0400(10) 0.0338(10) 0.0077(9) 0.0030(8) 0.0023(8)
C4 0.0422(10) 0.0394(10) 0.0302(9) -0.0039(8) -0.0073(8) 0.0019(8)
C5 0.0371(10) 0.0510(11) 0.0324(9) -0.0127(9) -0.0051(8) 0.0028(8)
C6 0.0404(11) 0.0567(13) 0.0384(10) -0.0052(9) 0.0098(9) -0.0042(9)
C7 0.0367(10) 0.0439(11) 0.0411(10) 0.0032(8) 0.0057(8) -0.0023(8)
C8 0.0587(13) 0.0408(11) 0.0424(11) 0.0015(10) -0.0117(10) 0.0048(9)
C9 0.0710(16) 0.0469(13) 0.0551(14) -0.0060(11) -0.0165(12) 0.0147(11)
C10 0.0654(15) 0.0629(15) 0.0504(13) -0.0212(12) -0.0180(12) 0.0260(12)
C11 0.0477(12) 0.0755(16) 0.0367(11) -0.0173(12) -0.0039(9) 0.0101(11)
C12 0.0373(10) 0.0402(10) 0.0365(10) 0.0008(8) 0.0005(8) 0.0052(8)
C13 0.0359(11) 0.102(2) 0.0380(11) 0.0049(12) 0.0070(9) 0.0146(12)
C14 0.0390(10) 0.0348(10) 0.0393(10) -0.0046(8) 0.0007(8) -0.0021(8)
C15 0.0342(9) 0.0467(11) 0.0372(10) -0.0043(8) 0.0015(8) 0.0057(8)
C16 0.0381(11) 0.0688(15) 0.0572(14) 0.0057(10) 0.0056(10) 0.0273(12)
C17 0.0372(13) 0.138(3) 0.082(2) 0.0045(16) -0.0019(14) 0.059(2)
C18 0.063(2) 0.181(5) 0.0629(19) -0.046(3) -0.0264(16) 0.025(2)
C19 0.078(2) 0.152(4) 0.0503(16) -0.052(2) -0.0140(15) -0.0099(19)
C20 0.0578(14) 0.0712(16) 0.0491(13) -0.0160(12) -0.0028(11) -0.0123(12)

loop_
_atom_type_symbol
_atom_type_description
_atom_type_scat_dispersion_real
_atom_type_scat_dispersion_imag
_atom_type_scat_source
C C 0.0033 0.0016 'International Tables Vol C Tables 4.2.6.8 and 6.1.1.4'
H H 0.0000 0.0000 'International Tables Vol C Tables 4.2.6.8 and 6.1.1.4'
Cl Cl 0.1484 0.1585 'International Tables Vol C Tables 4.2.6.8 and 6.1.1.4'
N N 0.0061 0.0033 'International Tables Vol C Tables 4.2.6.8 and 6.1.1.4'
O O 0.0106 0.0060 'International Tables Vol C Tables 4.2.6.8 and 6.1.1.4'

loop_
_geom_angle_atom_site_label_1
_geom_angle_atom_site_label_2
_geom_angle_atom_site_label_3
_geom_angle
C15 C1 C2 115.38(15)
C15 C1 C12 108.14(15)
C2 C1 C12 114.54(15)
C15 C1 H1 106.0
C2 C1 H1 106.0
C12 C1 H1 106.0
C3 C2 C7 110.37(16)
C3 C2 C1 116.85(15)
C7 C2 C1 110.81(15)
C3 C2 H2 106.0
C7 C2 H2 106.0
C1 C2 H2 106.0
O1 C3 C4 120.17(19)
O1 C3 C2 122.19(18)
C4 C3 C2 117.61(17)
C5 C4 C8 120.76(19)
C5 C4 C3 121.38(18)
C8 C4 C3 117.86(19)
C4 C5 C11 117.5(2)
C4 C5 C6 120.83(18)
C11 C5 C6 121.6(2)
C5 C6 C7 112.46(17)
C5 C6 H6A 109.1
C7 C6 H6A 109.1
C5 C6 H6B 109.1
C7 C6 H6B 109.1
H6A C6 H6B 107.8
C6 C7 C2 110.74(17)
C6 C7 H7A 109.5
C2 C7 H7A 109.5
C6 C7 H7B 109.5
C2 C7 H7B 109.5
H7A C7 H7B 108.1
C9 C8 C4 120.3(2)
C9 C8 H8 119.9
C4 C8 H8 119.9
C8 C9 C10 119.7(2)
C8 C9 H9 120.2
C10 C9 H9 120.2
C9 C10 C11 120.8(2)
C9 C10 H10 119.6
C11 C10 H10 119.6
C10 C11 C5 120.9(2)
C10 C11 H11 119.6
C5 C11 H11 119.6
C13 C12 C14 110.15(18)
C13 C12 C1 112.61(17)
C14 C12 C1 109.52(16)
C13 C12 H12 108.1
C14 C12 H12 108.1
C1 C12 H12 108.1
N1 C13 C12 178.3(3)
N2 C14 C12 177.7(2)
C16 C15 C20 117.9(2)
C16 C15 C1 121.7(2)
C20 C15 C1 120.3(2)
C15 C16 C17 120.2(3)
C15 C16 Cl1 121.57(19)
C17 C16 Cl1 118.3(2)
C18 C17 C16 120.0(3)
C18 C17 H17 120.0
C16 C17 H17 120.0
C17 C18 C19 120.2(3)
C17 C18 H18 119.9
C19 C18 H18 119.9
C20 C19 C18 119.6(4)
C20 C19 H19 120.2
C18 C19 H19 120.2
C19 C20 C15 122.1(3)
C19 C20 H20 119.0
C15 C20 H20 119.0

loop_
_geom_bond_atom_site_label_1
_geom_bond_atom_site_label_2
_geom_bond_distance
Cl1 C16 1.722(3)
O1 C3 1.216(2)
N1 C13 1.133(3)
N2 C14 1.135(3)
C1 C15 1.525(3)
C1 C2 1.542(3)
C1 C12 1.557(3)
C1 H1 1.0000
C2 C3 1.516(3)
C2 C7 1.531(3)
C2 H2 1.0000
C3 C4 1.483(3)
C4 C5 1.394(3)
C4 C8 1.402(3)
C5 C11 1.404(3)
C5 C6 1.496(3)
C6 C7 1.524(3)
C6 H6A 0.9900
C6 H6B 0.9900
C7 H7A 0.9900
C7 H7B 0.9900
C8 C9 1.369(3)
C8 H8 0.9500
C9 C10 1.375(4)
C9 H9 0.9500
C10 C11 1.381(4)
C10 H10 0.9500
C11 H11 0.9500
C12 C13 1.464(3)
C12 C14 1.477(3)
C12 H12 1.0000
C15 C16 1.385(3)
C15 C20 1.394(3)
C16 C17 1.413(4)
C17 C18 1.369(6)
C17 H17 0.9500
C18 C19 1.383(6)
C18 H18 0.9500
C19 C20 1.369(4)
C19 H19 0.9500
C20 H20 0.9500

loop_
_geom_hbond_atom_site_label_D
_geom_hbond_atom_site_label_H
_geom_hbond_atom_site_label_A
_geom_hbond_site_symmetry_A
_geom_hbond_distance_DH
_geom_hbond_distance_HA
_geom_hbond_distance_DA
_geom_hbond_angle_DHA
C20 H20 O1 3_566 0.95 2.52 3.277(3) 136.4
C20 H20 O1 . 0.95 2.46 3.227(4) 137.8
C12 H12 O1 3_566 1.00 2.50 3.489(3) 169.9
C10 H10 N1 3_565 0.95 2.62 3.417(3) 141.2

loop_
_geom_torsion_atom_site_label_1
_geom_torsion_atom_site_label_2
_geom_torsion_atom_site_label_3
_geom_torsion_atom_site_label_4
_geom_torsion
C15 C1 C2 C3 -76.2(2)
C12 C1 C2 C3 50.3(2)
C15 C1 C2 C7 51.4(2)
C12 C1 C2 C7 177.89(16)
C7 C2 C3 O1 -147.0(2)
C1 C2 C3 O1 -19.2(3)
C7 C2 C3 C4 34.7(2)
C1 C2 C3 C4 162.52(16)
O1 C3 C4 C5 174.1(2)
C2 C3 C4 C5 -7.6(3)
O1 C3 C4 C8 -5.4(3)
C2 C3 C4 C8 172.86(18)
C8 C4 C5 C11 1.2(3)
C3 C4 C5 C11 -178.28(18)
C8 C4 C5 C6 -177.87(19)
C3 C4 C5 C6 2.6(3)
C4 C5 C6 C7 -25.7(3)
C11 C5 C6 C7 155.30(19)
C5 C6 C7 C2 52.9(2)
C3 C2 C7 C6 -57.2(2)
C1 C2 C7 C6 171.80(16)
C5 C4 C8 C9 -2.3(3)
C3 C4 C8 C9 177.2(2)
C4 C8 C9 C10 1.3(3)
C8 C9 C10 C11 0.7(4)
C9 C10 C11 C5 -1.7(4)
C4 C5 C11 C10 0.8(3)
C6 C5 C11 C10 179.8(2)
C15 C1 C12 C13 176.48(19)
C2 C1 C12 C13 46.3(2)
C15 C1 C12 C14 -60.6(2)
C2 C1 C12 C14 169.22(15)
C2 C1 C15 C16 -111.4(2)
C12 C1 C15 C16 118.8(2)
C2 C1 C15 C20 71.0(2)
C12 C1 C15 C20 -58.7(2)
C20 C15 C16 C17 2.6(3)
C1 C15 C16 C17 -175.0(2)
C20 C15 C16 Cl1 -177.10(18)
C1 C15 C16 Cl1 5.3(3)
C15 C16 C17 C18 -1.6(4)
Cl1 C16 C17 C18 178.1(2)
C16 C17 C18 C19 -1.1(5)
C17 C18 C19 C20 2.7(5)
C18 C19 C20 C15 -1.7(5)
C16 C15 C20 C19 -1.0(4)
C1 C15 C20 C19 176.7(2)

loop_
_cod_related_entry_id
_cod_related_entry_database
_cod_related_entry_code
1 ChemSpider 10365902
